data_7210952
loop_
_publ_author_name
'Fang, Wei-Hui'
'Yang, Guo-Yu'

_publ_section_title
;
 Three pillared-layer 3d--4f heterometallic frameworks based on
 tetranuclear lanthanide clusters
;
_journal_issue 45
_journal_name_full CrystEngComm
_journal_page_first 9504
_journal_paper_doi 10.1039/c3ce41010b
_journal_volume 15
_journal_year 2013
_chemical_formula_sum 'C102 H80 Cu7 I6 La4 N8 Na O36'
_chemical_formula_weight 3778.62
_chemical_name_systematic
; 
 ? 
;
_space_group_IT_number 2
_symmetry_cell_setting triclinic
_symmetry_space_group_name_Hall '-P 1'
_symmetry_space_group_name_H-M 'P -1'
_atom_sites_solution_hydrogens geom
_atom_sites_solution_primary direct
_atom_sites_solution_secondary difmap
_audit_creation_method SHELXL-97
_cell_angle_alpha 104.614(11)
_cell_angle_beta 99.824(9)
_cell_angle_gamma 101.566(8)
_cell_formula_units_Z 2
_cell_length_a 10.1624(2)
_cell_length_b 21.5001(2)
_cell_length_c 27.9291(4)
_cell_measurement_reflns_used 13104
_cell_measurement_temperature 293(2)
_cell_measurement_theta_max 27.4797
_cell_measurement_theta_min 3.0161
_cell_volume 5625.3(5)
_computing_structure_refinement 'SHELXL-97 (Sheldrick, 1997)'
_computing_structure_solution 'SHELXS-97 (Sheldrick, 1990)'
_diffrn_ambient_temperature 293(2)
_diffrn_measured_fraction_theta_full 0.947
_diffrn_measured_fraction_theta_max 0.947
_diffrn_measurement_device_type SATURN70
_diffrn_measurement_method CCD_Profile_fitting
_diffrn_radiation_monochromator graphite
_diffrn_radiation_source 'fine-focus sealed tube'
_diffrn_radiation_type MoK\a
_diffrn_radiation_wavelength 0.71073
_diffrn_reflns_av_R_equivalents 0.0412
_diffrn_reflns_av_sigmaI/netI 0.0728
_diffrn_reflns_limit_h_max 12
_diffrn_reflns_limit_h_min -11
_diffrn_reflns_limit_k_max 25
_diffrn_reflns_limit_k_min -25
_diffrn_reflns_limit_l_max 33
_diffrn_reflns_limit_l_min -33
_diffrn_reflns_number 35635
_diffrn_reflns_theta_full 25.10
_diffrn_reflns_theta_max 25.10
_diffrn_reflns_theta_min 2.02
_diffrn_standards_decay_% none
_diffrn_standards_interval_count none
_diffrn_standards_interval_time none
_diffrn_standards_number none
_exptl_absorpt_coefficient_mu 4.512
_exptl_absorpt_correction_T_max 1.0000
_exptl_absorpt_correction_T_min 0.6366
_exptl_absorpt_correction_type multi-scan
_exptl_absorpt_process_details 'SADABS (Sheldrick, 1996)'
_exptl_crystal_colour yellow
_exptl_crystal_density_diffrn 2.231
_exptl_crystal_density_method 'not measured'
_exptl_crystal_description prism
_exptl_crystal_F_000 3591
_exptl_crystal_size_max 0.54
_exptl_crystal_size_mid 0.21
_exptl_crystal_size_min 0.18
_refine_diff_density_max 1.303
_refine_diff_density_min -1.269
_refine_diff_density_rms 0.240
_refine_ls_extinction_method none
_refine_ls_goodness_of_fit_ref 1.042
_refine_ls_hydrogen_treatment mixed
_refine_ls_matrix_type full
_refine_ls_number_parameters 1465
_refine_ls_number_reflns 18973
_refine_ls_number_restraints 0
_refine_ls_restrained_S_all 1.042
_refine_ls_R_factor_all 0.0681
_refine_ls_R_factor_gt 0.0556
_refine_ls_shift/su_max 0.001
_refine_ls_shift/su_mean 0.000
_refine_ls_structure_factor_coef Fsqd
_refine_ls_weighting_details 'calc w=1/[\s^2^(Fo^2^)+(0.1052P)^2^+100.1295P] where P=(Fo^2^+2Fc^2^)/3'
_refine_ls_weighting_scheme calc
_refine_ls_wR_factor_gt 0.1989
_refine_ls_wR_factor_ref 0.2106
_reflns_number_gt 15263
_reflns_number_total 18973
_reflns_threshold_expression >2sigma(I)
_cod_data_source_file c3ce41010b.txt
_cod_data_source_block 3
_cod_depositor_comments
;
The following automatic conversions were performed:

'_exptl_absorpt_correction_type' value 'Multi-scan' changed to
'multi-scan' according to
/home/saulius/struct/CIF-dictionaries/cif_core.dic dictionary named
'cif_core.dic' version 2.4.2 from 2011-04-26.

Automatic conversion script
Id: cif_fix_values 1891 2012-01-12 08:04:46Z andrius 
;
_cod_original_cell_volume 5625.27(15)
_cod_original_sg_symbol_H-M p-1
_cod_database_code 7210952

loop_
_symmetry_equiv_pos_as_xyz
'x, y, z'
'-x, -y, -z'

loop_
_atom_site_label
_atom_site_type_symbol
_atom_site_fract_x
_atom_site_fract_y
_atom_site_fract_z
_atom_site_U_iso_or_equiv
_atom_site_adp_type
_atom_site_occupancy
_atom_site_symmetry_multiplicity
_atom_site_calc_flag
_atom_site_refinement_flags
La1 La 0.89887(6) 0.14072(3) 0.50116(2) 0.01797(16) Uani 1 1 d .
La2 La 0.89221(7) 0.34093(3) 0.55990(2) 0.01965(16) Uani 1 1 d .
La3 La 0.47919(7) 0.34655(3) 0.49336(2) 0.01973(16) Uani 1 1 d .
La4 La 0.24536(6) 0.14461(3) 0.44767(2) 0.01758(16) Uani 1 1 d .
Cu1 Cu 1.9068(3) 0.51310(16) 0.97012(8) 0.0749(8) Uani 1 1 d .
Cu2 Cu 0.7697(3) 0.37228(18) 1.07133(8) 0.0841(9) Uani 1 1 d .
Cu3 Cu 0.6771(2) 0.29658(10) 0.97735(6) 0.0477(5) Uani 1 1 d .
Cu4 Cu 0.3099(3) 0.26802(11) 1.00077(7) 0.0600(6) Uani 1 1 d .
Cu5 Cu 0.7954(2) 0.20654(12) 1.01897(7) 0.0565(6) Uani 1 1 d .
Cu6 Cu 0.6720(2) 0.09265(11) 0.92228(7) 0.0543(5) Uani 1 1 d .
Cu7 Cu 0.7906(2) 0.04213(11) 0.98309(7) 0.0518(5) Uani 1 1 d .
Na Na 0.6770(6) 0.0321(3) 0.5647(2) 0.0380(12) Uani 1 1 d .
I1 I 2.11035(11) 0.47668(5) 0.93756(4) 0.0450(2) Uani 1 1 d .
I2 I 0.94738(10) 0.33137(5) 1.02469(4) 0.0408(2) Uani 1 1 d .
I3 I 0.53149(10) 0.37638(5) 1.02369(4) 0.0404(2) Uani 1 1 d .
I4 I 0.53140(9) 0.17472(4) 0.97222(3) 0.0356(2) Uani 1 1 d .
I5 I 0.94291(11) 0.13901(5) 0.96378(4) 0.0454(2) Uani 1 1 d .
I6 I 0.57007(11) -0.03173(5) 0.92268(4) 0.0514(3) Uani 1 1 d .
C1 C 1.7447(16) 0.5119(9) 0.8721(5) 0.048(4) Uani 1 1 d .
H1A H 1.8317 0.5273 0.8669 0.058 Uiso 1 1 calc R
C2 C 1.6136(17) 0.4764(8) 0.9236(5) 0.044(4) Uani 1 1 d .
H2A H 1.6053 0.4671 0.9539 0.053 Uiso 1 1 calc R
C3 C 1.6326(17) 0.5034(8) 0.8340(6) 0.051(4) Uani 1 1 d .
H3A H 1.6432 0.5129 0.8040 0.061 Uiso 1 1 calc R
C4 C 1.4958(17) 0.4660(8) 0.8860(6) 0.046(4) Uani 1 1 d .
H4A H 1.4103 0.4488 0.8917 0.056 Uiso 1 1 calc R
C5 C 1.4996(16) 0.4795(7) 0.8417(5) 0.038(3) Uani 1 1 d .
C6 C 1.3726(15) 0.4712(6) 0.8010(5) 0.035(3) Uani 1 1 d .
C7 C 1.3733(16) 0.4623(7) 0.7502(6) 0.042(3) Uani 1 1 d .
H7A H 1.4556 0.4621 0.7399 0.050 Uiso 1 1 calc R
C8 C 1.2475(16) 0.4719(7) 0.8149(5) 0.040(3) Uani 1 1 d .
H8A H 1.2443 0.4766 0.8487 0.048 Uiso 1 1 calc R
C9 C 1.2547(15) 0.4537(7) 0.7150(5) 0.037(3) Uani 1 1 d .
H9A H 1.2574 0.4469 0.6810 0.045 Uiso 1 1 calc R
C10 C 1.1269(16) 0.4657(7) 0.7797(5) 0.039(3) Uani 1 1 d .
H10A H 1.0458 0.4689 0.7902 0.047 Uiso 1 1 calc R
C11 C 1.1292(14) 0.4548(6) 0.7291(5) 0.035(3) Uani 1 1 d .
C12 C 0.9995(16) 0.4456(7) 0.6901(6) 0.041(3) Uani 1 1 d .
C13 C 0.5382(16) 0.2859(8) 0.8735(5) 0.043(4) Uani 1 1 d .
H13A H 0.4616 0.2684 0.8846 0.052 Uiso 1 1 calc R
C14 C 0.7646(18) 0.3304(8) 0.8891(6) 0.051(4) Uani 1 1 d .
H14A H 0.8513 0.3448 0.9113 0.061 Uiso 1 1 calc R
C15 C 0.5166(16) 0.2908(8) 0.8250(5) 0.040(3) Uani 1 1 d .
H15A H 0.4281 0.2766 0.8041 0.048 Uiso 1 1 calc R
C16 C 0.7569(15) 0.3386(8) 0.8416(5) 0.044(4) Uani 1 1 d .
H16A H 0.8357 0.3581 0.8327 0.053 Uiso 1 1 calc R
C17 C 0.6297(15) 0.3174(7) 0.8071(5) 0.034(3) Uani 1 1 d .
C18 C 0.6123(16) 0.3221(7) 0.7546(5) 0.036(3) Uani 1 1 d .
C19 C 0.4871(15) 0.3253(8) 0.7267(6) 0.041(3) Uani 1 1 d .
H19A H 0.4119 0.3238 0.7416 0.050 Uiso 1 1 calc R
C20 C 0.7213(15) 0.3223(8) 0.7306(5) 0.041(3) Uani 1 1 d .
H20A H 0.8052 0.3190 0.7478 0.049 Uiso 1 1 calc R
C21 C 0.4706(15) 0.3306(7) 0.6775(5) 0.037(3) Uani 1 1 d .
H21A H 0.3860 0.3331 0.6603 0.045 Uiso 1 1 calc R
C22 C 0.7073(13) 0.3274(7) 0.6807(5) 0.032(3) Uani 1 1 d .
H22A H 0.7818 0.3277 0.6654 0.039 Uiso 1 1 calc R
C23 C 0.5817(14) 0.3320(6) 0.6542(5) 0.031(3) Uani 1 1 d .
C24 C 0.5640(13) 0.3383(6) 0.6025(4) 0.025(3) Uani 1 1 d .
C25 C 1.1995(18) 0.3074(7) 0.9147(5) 0.047(4) Uani 1 1 d .
H25A H 1.2173 0.3485 0.9390 0.056 Uiso 1 1 calc R
C26 C 1.1923(16) 0.1964(7) 0.8950(6) 0.041(3) Uani 1 1 d .
H26A H 1.2035 0.1594 0.9051 0.049 Uiso 1 1 calc R
C27 C 1.1475(17) 0.3016(7) 0.8654(5) 0.044(4) Uani 1 1 d .
H27A H 1.1329 0.3389 0.8565 0.053 Uiso 1 1 calc R
C28 C 1.1402(15) 0.1883(7) 0.8439(5) 0.035(3) Uani 1 1 d .
H28A H 1.1217 0.1467 0.8202 0.043 Uiso 1 1 calc R
C29 C 1.1157(13) 0.2415(6) 0.8283(5) 0.031(3) Uani 1 1 d .
C30 C 1.0552(13) 0.2333(6) 0.7739(5) 0.030(3) Uani 1 1 d .
C31 C 1.0941(13) 0.2826(6) 0.7505(5) 0.029(3) Uani 1 1 d .
H31A H 1.1578 0.3222 0.7699 0.035 Uiso 1 1 calc R
C32 C 0.9593(15) 0.1748(6) 0.7441(5) 0.035(3) Uani 1 1 d .
H32A H 0.9322 0.1412 0.7585 0.043 Uiso 1 1 calc R
C33 C 1.0416(13) 0.2742(6) 0.7004(5) 0.030(3) Uani 1 1 d .
H33A H 1.0690 0.3080 0.6863 0.036 Uiso 1 1 calc R
C34 C 0.9037(13) 0.1659(6) 0.6934(4) 0.029(3) Uani 1 1 d .
H34A H 0.8373 0.1270 0.6742 0.035 Uiso 1 1 calc R
C35 C 0.9473(12) 0.2153(6) 0.6705(4) 0.023(2) Uani 1 1 d .
C36 C 0.8926(12) 0.2020(6) 0.6146(4) 0.025(3) Uani 1 1 d .
C37 C 1.6811(16) 0.1433(8) 0.8326(5) 0.042(4) Uani 1 1 d .
H37A H 1.7674 0.1695 0.8519 0.051 Uiso 1 1 calc R
C38 C 1.4917(17) 0.0578(10) 0.8210(7) 0.057(5) Uani 1 1 d .
H38A H 1.4458 0.0236 0.8316 0.069 Uiso 1 1 calc R
C39 C 1.6299(15) 0.1543(7) 0.7884(5) 0.039(3) Uani 1 1 d .
H39A H 1.6824 0.1869 0.7780 0.047 Uiso 1 1 calc R
C40 C 1.4317(18) 0.0672(10) 0.7760(6) 0.057(5) Uani 1 1 d .
H40A H 1.3457 0.0399 0.7573 0.069 Uiso 1 1 calc R
C41 C 1.4989(16) 0.1176(8) 0.7580(5) 0.042(3) Uani 1 1 d .
C42 C 1.4333(14) 0.1319(7) 0.7129(5) 0.032(3) Uani 1 1 d .
C43 C 1.2917(15) 0.1232(8) 0.6992(6) 0.043(4) Uani 1 1 d .
H43A H 1.2374 0.1086 0.7198 0.052 Uiso 1 1 calc R
C44 C 1.5117(14) 0.1520(7) 0.6806(5) 0.037(3) Uani 1 1 d .
H44A H 1.6069 0.1579 0.6889 0.045 Uiso 1 1 calc R
C45 C 1.2281(14) 0.1355(7) 0.6555(5) 0.036(3) Uani 1 1 d .
H45A H 1.1332 0.1309 0.6479 0.044 Uiso 1 1 calc R
C46 C 1.4510(13) 0.1631(7) 0.6364(4) 0.030(3) Uani 1 1 d .
H46A H 1.5046 0.1763 0.6151 0.036 Uiso 1 1 calc R
C47 C 1.3064(13) 0.1544(6) 0.6240(5) 0.028(3) Uani 1 1 d .
C48 C 1.2402(14) 0.1603(6) 0.5724(5) 0.029(3) Uani 1 1 d .
C49 C -0.2105(16) -0.0055(8) 0.0720(6) 0.045(4) Uani 1 1 d .
H49A H -0.3042 -0.0227 0.0569 0.054 Uiso 1 1 calc R
C50 C 0.0075(16) 0.0461(8) 0.0686(6) 0.046(4) Uani 1 1 d .
H50A H 0.0675 0.0653 0.0516 0.055 Uiso 1 1 calc R
C51 C -0.1630(15) -0.0126(8) 0.1186(5) 0.042(3) Uani 1 1 d .
H51A H -0.2239 -0.0337 0.1344 0.050 Uiso 1 1 calc R
C52 C 0.0606(15) 0.0397(7) 0.1156(5) 0.041(3) Uani 1 1 d .
H52A H 0.1552 0.0546 0.1295 0.049 Uiso 1 1 calc R
C53 C -0.0242(16) 0.0116(7) 0.1421(5) 0.037(3) Uani 1 1 d .
C54 C 0.0348(13) 0.0068(6) 0.1929(5) 0.030(3) Uani 1 1 d .
C55 C -0.0385(17) 0.0170(8) 0.2313(6) 0.046(4) Uani 1 1 d .
H55A H -0.1266 0.0235 0.2239 0.055 Uiso 1 1 calc R
C56 C 0.1655(15) -0.0037(7) 0.2049(5) 0.037(3) Uani 1 1 d .
H56A H 0.2164 -0.0097 0.1801 0.044 Uiso 1 1 calc R
C57 C 0.0193(16) 0.0174(8) 0.2801(5) 0.042(3) Uani 1 1 d .
H57A H -0.0308 0.0241 0.3051 0.051 Uiso 1 1 calc R
C58 C 0.2202(15) -0.0052(7) 0.2533(5) 0.035(3) Uani 1 1 d .
H58A H 0.3050 -0.0152 0.2603 0.042 Uiso 1 1 calc R
C59 C 0.1486(15) 0.0082(6) 0.2921(5) 0.031(3) Uani 1 1 d .
C60 C 0.2115(14) 0.0091(6) 0.3453(4) 0.030(3) Uani 1 1 d .
C61 C 0.2850(17) 0.3068(8) 0.1041(6) 0.049(4) Uani 1 1 d .
H61A H 0.2695 0.3448 0.0965 0.059 Uiso 1 1 calc R
C62 C 0.3202(16) 0.2040(8) 0.0781(6) 0.046(4) Uani 1 1 d .
H62A H 0.3305 0.1691 0.0528 0.055 Uiso 1 1 calc R
C63 C 0.2919(15) 0.3040(7) 0.1529(5) 0.037(3) Uani 1 1 d .
H63A H 0.2815 0.3401 0.1772 0.045 Uiso 1 1 calc R
C64 C 0.3276(16) 0.1978(7) 0.1277(5) 0.039(3) Uani 1 1 d .
H64A H 0.3417 0.1589 0.1341 0.047 Uiso 1 1 calc R
C65 C 0.3142(13) 0.2483(6) 0.1670(5) 0.029(3) Uani 1 1 d .
C66 C 0.3286(14) 0.2430(6) 0.2199(5) 0.030(3) Uani 1 1 d .
C67 C 0.3162(16) 0.2951(7) 0.2598(6) 0.042(3) Uani 1 1 d .
H67A H 0.3021 0.3339 0.2533 0.051 Uiso 1 1 calc R
C68 C 0.3482(17) 0.1862(7) 0.2306(5) 0.042(4) Uani 1 1 d .
H68A H 0.3546 0.1509 0.2046 0.050 Uiso 1 1 calc R
C69 C 0.3246(17) 0.2896(7) 0.3072(6) 0.045(4) Uani 1 1 d .
H69A H 0.3157 0.3245 0.3329 0.054 Uiso 1 1 calc R
C70 C 0.3587(16) 0.1802(7) 0.2796(5) 0.038(3) Uani 1 1 d .
H70A H 0.3740 0.1417 0.2864 0.046 Uiso 1 1 calc R
C71 C 0.3462(12) 0.2323(6) 0.3181(4) 0.027(3) Uani 1 1 d .
C72 C 0.3506(14) 0.2249(8) 0.3708(5) 0.041(4) Uani 1 1 d .
C73 C 0.9259(16) 0.1948(10) 0.1164(6) 0.055(5) Uani 1 1 d .
H73A H 0.9994 0.1942 0.1007 0.066 Uiso 1 1 calc R
C74 C 0.7073(16) 0.1971(9) 0.1139(6) 0.053(4) Uani 1 1 d .
H74A H 0.6237 0.1999 0.0961 0.064 Uiso 1 1 calc R
C75 C 0.9465(16) 0.1909(10) 0.1669(5) 0.052(5) Uani 1 1 d .
H75A H 1.0324 0.1895 0.1839 0.062 Uiso 1 1 calc R
C76 C 0.7152(15) 0.1912(9) 0.1616(6) 0.048(4) Uani 1 1 d .
H76A H 0.6371 0.1884 0.1749 0.058 Uiso 1 1 calc R
C77 C 0.8380(14) 0.1892(6) 0.1905(5) 0.031(3) Uani 1 1 d .
C78 C 0.8530(14) 0.1835(6) 0.2432(5) 0.030(3) Uani 1 1 d .
C79 C 0.9776(16) 0.1820(10) 0.2711(6) 0.057(3) Uani 1 1 d .
H79A H 1.0541 0.1845 0.2569 0.068 Uiso 1 1 calc R
C80 C 0.7431(16) 0.1816(10) 0.2674(6) 0.057(3) Uani 1 1 d .
H80A H 0.6584 0.1842 0.2503 0.068 Uiso 1 1 calc R
C81 C 0.7577(15) 0.1760(8) 0.3171(5) 0.042(3) Uani 1 1 d .
H81A H 0.6826 0.1743 0.3322 0.051 Uiso 1 1 calc R
C82 C 0.9900(16) 0.1769(9) 0.3196(6) 0.050(4) Uani 1 1 d .
H82A H 1.0758 0.1760 0.3370 0.060 Uiso 1 1 calc R
C83 C 0.8833(15) 0.1730(8) 0.3438(5) 0.042(3) Uani 1 1 d .
C84 C 0.8975(13) 0.1645(6) 0.3962(4) 0.023(3) Uani 1 1 d .
C85 C 0.8981(18) 0.3699(8) 0.1741(6) 0.048(4) Uani 1 1 d .
H85A H 0.9775 0.3704 0.1617 0.058 Uiso 1 1 calc R
C86 C 0.6702(16) 0.3671(8) 0.1632(6) 0.048(4) Uani 1 1 d .
H86A H 0.5870 0.3668 0.1431 0.057 Uiso 1 1 calc R
C87 C 0.9074(16) 0.3698(8) 0.2231(5) 0.042(3) Uani 1 1 d .
H87A H 0.9922 0.3715 0.2430 0.051 Uiso 1 1 calc R
C88 C 0.6711(16) 0.3654(8) 0.2120(6) 0.046(4) Uani 1 1 d .
H88A H 0.5897 0.3631 0.2232 0.055 Uiso 1 1 calc R
C89 C 0.7903(14) 0.3671(6) 0.2446(5) 0.033(3) Uani 1 1 d .
C90 C 0.7950(14) 0.3641(7) 0.2976(5) 0.035(3) Uani 1 1 d .
C91 C 0.9105(15) 0.3593(10) 0.3285(6) 0.051(4) Uani 1 1 d .
H91A H 0.9898 0.3586 0.3162 0.061 Uiso 1 1 calc R
C92 C 0.6818(19) 0.3699(13) 0.3199(7) 0.076(7) Uani 1 1 d .
H92A H 0.6044 0.3772 0.3013 0.091 Uiso 1 1 calc R
C93 C 0.9131(16) 0.3553(9) 0.3771(5) 0.045(4) Uani 1 1 d .
H93A H 0.9935 0.3520 0.3968 0.054 Uiso 1 1 calc R
C94 C 0.682(2) 0.3650(13) 0.3676(7) 0.076(6) Uani 1 1 d .
H94A H 0.6041 0.3677 0.3806 0.091 Uiso 1 1 calc R
C95 C 0.7980(13) 0.3560(7) 0.3969(5) 0.030(3) Uani 1 1 d .
C96 C 0.8037(15) 0.3511(7) 0.4489(6) 0.037(3) Uani 1 1 d .
C97 C 0.5968(12) 0.1955(6) 0.4901(4) 0.021(2) Uani 1 1 d .
C98 C 0.5574(11) 0.1187(6) 0.4758(4) 0.022(2) Uani 1 1 d .
C99 C 1.1985(13) 0.3663(6) 0.5327(5) 0.029(3) Uani 1 1 d .
C100 C 1.1534(11) 0.2902(6) 0.5100(4) 0.020(2) Uani 1 1 d .
C101 C 0.4648(13) 0.4896(6) 0.4724(5) 0.031(3) Uani 1 1 d .
C102 C 0.9414(11) -0.0104(5) 0.5130(4) 0.019(2) Uani 1 1 d .
N1 N 1.7380(15) 0.4996(7) 0.9166(4) 0.048(3) Uani 1 1 d .
N2 N 0.6612(12) 0.3044(5) 0.9060(4) 0.035(3) Uani 1 1 d .
N3 N 1.2266(12) 0.2555(6) 0.9299(4) 0.035(3) Uani 1 1 d .
N4 N 1.6141(14) 0.0966(7) 0.8499(5) 0.046(3) Uani 1 1 d .
N5 N -0.1302(13) 0.0248(6) 0.0465(5) 0.042(3) Uani 1 1 d .
N6 N 0.2993(13) 0.2576(6) 0.0668(4) 0.044(3) Uani 1 1 d .
N7 N 0.8125(11) 0.1990(6) 0.0913(4) 0.031(2) Uani 1 1 d .
N8 N 0.7815(14) 0.3691(7) 0.1418(5) 0.048(3) Uani 1 1 d .
O1 O 0.9843(11) 0.4026(5) 0.6477(3) 0.046(3) Uani 1 1 d .
O2 O 0.9160(15) 0.4784(7) 0.7009(5) 0.084(5) Uani 1 1 d .
O3 O 0.4498(9) 0.3435(5) 0.5808(3) 0.039(2) Uani 1 1 d .
O4 O 0.6626(9) 0.3396(4) 0.5789(3) 0.032(2) Uani 1 1 d .
O5 O 0.9237(10) 0.2498(5) 0.5960(3) 0.036(2) Uani 1 1 d .
O6 O 0.8290(9) 0.1448(4) 0.5868(3) 0.031(2) Uani 1 1 d .
O7 O 1.1200(10) 0.1656(5) 0.5660(3) 0.036(2) Uani 1 1 d .
O8 O 1.3141(10) 0.1581(5) 0.5402(3) 0.041(2) Uani 1 1 d .
O9 O 0.1618(11) 0.0377(5) 0.3803(3) 0.041(2) Uani 1 1 d .
O10 O 0.3083(10) -0.0185(5) 0.3516(4) 0.041(2) Uani 1 1 d .
O11 O 0.3645(12) 0.2759(6) 0.4063(4) 0.056(3) Uani 1 1 d .
O12 O 0.3330(12) 0.1680(6) 0.3754(4) 0.058(3) Uani 1 1 d .
O13 O 1.0091(9) 0.1555(4) 0.4172(3) 0.0297(19) Uani 1 1 d .
O14 O 0.7995(9) 0.1651(5) 0.4173(3) 0.033(2) Uani 1 1 d .
O15 O 0.6968(11) 0.3471(5) 0.4669(4) 0.041(2) Uani 1 1 d .
O16 O 0.9168(11) 0.3509(6) 0.4753(4) 0.049(3) Uani 1 1 d .
O17 O 0.7253(8) 0.2231(4) 0.5071(3) 0.0223(17) Uani 1 1 d .
O18 O 0.5003(8) 0.2228(4) 0.4847(3) 0.0204(16) Uani 1 1 d .
O19 O 0.6515(9) 0.0905(4) 0.4841(3) 0.0294(19) Uani 1 1 d .
O20 O 0.4333(8) 0.0892(4) 0.4563(4) 0.031(2) Uani 1 1 d .
O21 O 1.1373(9) 0.3906(4) 0.5657(4) 0.035(2) Uani 1 1 d .
O22 O 1.0384(8) 0.2603(4) 0.5141(3) 0.0246(18) Uani 1 1 d .
O23 O 1.2878(9) 0.3965(4) 0.5155(4) 0.037(2) Uani 1 1 d .
O24 O 1.2383(8) 0.2629(4) 0.4893(3) 0.0273(18) Uani 1 1 d .
O25 O 0.4534(10) 0.4314(4) 0.4461(3) 0.035(2) Uani 1 1 d .
O26 O 0.4223(10) 0.5328(4) 0.4544(3) 0.037(2) Uani 1 1 d .
O27 O 0.8664(9) 0.0281(4) 0.5228(3) 0.0263(18) Uani 1 1 d .
O28 O 0.9360(8) -0.0640(4) 0.5245(3) 0.0213(17) Uani 1 1 d .
O1W O 0.8003(13) 0.0313(5) 0.4158(4) 0.056(3) Uani 1 1 d .
H1WB H 0.7762 -0.0035 0.4246 0.067 Uiso 1 1 d R
H1WC H 0.8638 0.0269 0.4000 0.067 Uiso 1 1 d R
O2W O 0.8880(16) 0.4593(6) 0.5649(7) 0.094(5) Uani 1 1 d .
H2WC H 0.9697 0.4826 0.5692 0.113 Uiso 1 1 d R
H2WA H 0.8541 0.4748 0.5897 0.142 Uiso 1 1 d R
O3W O 0.4541(12) 0.0464(5) 0.5497(6) 0.066(4) Uani 1 1 d .
H3WC H 0.4391 0.0679 0.5774 0.079 Uiso 1 1 d R
H3WA H 0.3962 0.0086 0.5380 0.099 Uiso 1 1 d R
O5W O 0.272(2) 0.4514(8) 0.2632(6) 0.102(6) Uani 1 1 d .
H5WB H 0.2402 0.4313 0.2316 0.122 Uiso 1 1 d R
H5WA H 0.2160 0.4729 0.2743 0.153 Uiso 1 1 d R
O6W O 0.787(5) 0.531(2) 0.6331(12) 0.34(3) Uani 1 1 d .
H6WD H 0.8069 0.5403 0.6653 0.402 Uiso 1 1 d R
H6WA H 0.8176 0.5666 0.6255 0.402 Uiso 1 1 d R
O7W O 0.500(2) 0.4935(12) 0.3528(7) 0.143(9) Uani 1 1 d .
H7WA H 0.5186 0.5309 0.3472 0.171 Uiso 1 1 d R
H7WB H 0.5023 0.4643 0.3262 0.171 Uiso 1 1 d R
O8W O 0.844(2) 0.4957(9) 0.4801(10) 0.141(9) Uani 1 1 d .
H8WA H 0.7795 0.4948 0.4562 0.169 Uiso 1 1 d R
H8WB H 0.8469 0.5256 0.5071 0.169 Uiso 1 1 d R
O4W O 0.5785(14) 0.0395(8) 0.3490(5) 0.081(4) Uani 1 1 d .
H4WA H 0.5303 0.0168 0.3638 0.097 Uiso 1 1 d R
H4WB H 0.6267 0.0199 0.3313 0.097 Uiso 1 1 d R

loop_
_atom_site_aniso_label
_atom_site_aniso_U_11
_atom_site_aniso_U_22
_atom_site_aniso_U_33
_atom_site_aniso_U_23
_atom_site_aniso_U_13
_atom_site_aniso_U_12
La1 0.0162(3) 0.0228(3) 0.0186(3) 0.0100(2) 0.0044(2) 0.0077(2)
La2 0.0183(3) 0.0236(3) 0.0184(3) 0.0075(2) 0.0046(3) 0.0065(3)
La3 0.0223(4) 0.0235(3) 0.0179(3) 0.0097(2) 0.0070(3) 0.0094(3)
La4 0.0159(3) 0.0232(3) 0.0167(3) 0.0095(2) 0.0041(2) 0.0069(2)
Cu1 0.0572(15) 0.137(2) 0.0333(11) 0.0145(12) 0.0020(10) 0.0527(15)
Cu2 0.0753(17) 0.165(3) 0.0191(10) 0.0186(13) 0.0113(10) 0.0568(18)
Cu3 0.0624(13) 0.0566(11) 0.0234(8) 0.0163(8) 0.0084(8) 0.0093(9)
Cu4 0.0908(17) 0.0630(12) 0.0209(9) 0.0223(8) 0.0006(10) 0.0060(11)
Cu5 0.0506(12) 0.0931(16) 0.0333(10) 0.0335(10) 0.0091(9) 0.0171(11)
Cu6 0.0675(14) 0.0742(14) 0.0306(9) 0.0274(9) 0.0032(9) 0.0310(11)
Cu7 0.0541(12) 0.0637(12) 0.0391(10) 0.0272(9) -0.0037(9) 0.0154(10)
Na 0.038(3) 0.036(3) 0.052(3) 0.023(2) 0.022(3) 0.014(2)
I1 0.0439(6) 0.0488(5) 0.0388(5) 0.0044(4) 0.0152(4) 0.0103(4)
I2 0.0424(6) 0.0418(5) 0.0378(5) 0.0126(4) 0.0075(4) 0.0105(4)
I3 0.0436(6) 0.0411(5) 0.0350(5) 0.0117(4) 0.0084(4) 0.0077(4)
I4 0.0366(5) 0.0382(5) 0.0323(4) 0.0114(4) 0.0073(4) 0.0095(4)
I5 0.0466(6) 0.0458(5) 0.0459(6) 0.0147(4) 0.0138(5) 0.0126(4)
I6 0.0468(6) 0.0447(5) 0.0570(6) 0.0130(5) 0.0001(5) 0.0120(4)
C1 0.032(8) 0.085(12) 0.029(7) 0.021(8) -0.001(6) 0.021(8)
C2 0.049(10) 0.070(10) 0.028(7) 0.023(7) 0.014(7) 0.031(8)
C3 0.048(10) 0.055(9) 0.045(9) 0.013(7) 0.004(7) 0.013(8)
C4 0.049(9) 0.056(9) 0.033(8) 0.015(7) 0.004(7) 0.012(7)
C5 0.047(9) 0.037(7) 0.024(7) 0.001(5) 0.000(6) 0.010(6)
C6 0.046(9) 0.034(7) 0.023(6) 0.005(5) 0.001(6) 0.014(6)
C7 0.035(8) 0.049(8) 0.041(8) 0.010(7) 0.011(7) 0.016(7)
C8 0.049(9) 0.046(8) 0.018(6) 0.002(5) -0.002(6) 0.010(7)
C9 0.041(8) 0.048(8) 0.019(6) 0.002(6) 0.005(6) 0.015(6)
C10 0.041(8) 0.050(8) 0.023(7) 0.011(6) 0.000(6) 0.011(6)
C11 0.033(8) 0.034(7) 0.027(7) -0.005(5) -0.008(6) 0.015(6)
C12 0.043(9) 0.036(7) 0.038(8) 0.005(6) -0.004(7) 0.017(7)
C13 0.036(8) 0.071(10) 0.031(7) 0.028(7) 0.010(6) 0.012(7)
C14 0.060(10) 0.053(9) 0.034(8) 0.023(7) 0.002(7) -0.003(8)
C15 0.038(8) 0.070(10) 0.024(7) 0.025(7) 0.018(6) 0.019(7)
C16 0.034(8) 0.064(10) 0.029(7) 0.023(7) -0.004(6) -0.001(7)
C17 0.039(8) 0.040(7) 0.029(7) 0.015(6) 0.010(6) 0.012(6)
C18 0.050(9) 0.039(7) 0.018(6) 0.011(5) 0.003(6) 0.014(6)
C19 0.031(8) 0.067(10) 0.043(8) 0.026(7) 0.023(7) 0.025(7)
C20 0.035(8) 0.064(9) 0.027(7) 0.017(6) 0.009(6) 0.014(7)
C21 0.029(7) 0.063(9) 0.030(7) 0.017(6) 0.016(6) 0.023(7)
C22 0.025(7) 0.054(8) 0.020(6) 0.019(6) 0.004(5) 0.008(6)
C23 0.033(7) 0.035(7) 0.024(6) 0.006(5) 0.008(5) 0.010(5)
C24 0.035(7) 0.024(6) 0.017(5) 0.005(4) 0.009(5) 0.009(5)
C25 0.071(11) 0.042(8) 0.019(6) 0.006(6) -0.001(7) 0.010(7)
C26 0.049(9) 0.040(8) 0.042(8) 0.025(7) 0.014(7) 0.010(7)
C27 0.067(11) 0.040(8) 0.028(7) 0.010(6) 0.004(7) 0.029(7)
C28 0.040(8) 0.033(7) 0.029(7) 0.009(5) 0.003(6) 0.003(6)
C29 0.030(7) 0.037(7) 0.024(6) 0.011(5) 0.004(5) 0.005(5)
C30 0.029(7) 0.035(7) 0.030(7) 0.010(5) 0.004(5) 0.015(5)
C31 0.028(7) 0.027(6) 0.025(6) 0.008(5) -0.006(5) -0.001(5)
C32 0.045(8) 0.034(7) 0.026(7) 0.014(5) 0.007(6) 0.002(6)
C33 0.031(7) 0.029(6) 0.035(7) 0.018(5) 0.007(6) 0.008(5)
C34 0.033(7) 0.032(6) 0.018(6) 0.010(5) -0.005(5) 0.004(5)
C35 0.023(6) 0.030(6) 0.014(5) 0.002(4) 0.004(5) 0.010(5)
C36 0.024(6) 0.033(6) 0.023(6) 0.013(5) 0.004(5) 0.014(5)
C37 0.047(9) 0.060(9) 0.026(7) 0.019(6) -0.001(6) 0.026(7)
C38 0.038(9) 0.092(13) 0.054(10) 0.046(10) 0.008(8) 0.014(9)
C39 0.042(8) 0.044(8) 0.030(7) 0.015(6) -0.006(6) 0.016(6)
C40 0.046(10) 0.091(13) 0.036(8) 0.038(9) 0.002(7) -0.001(9)
C41 0.038(8) 0.062(9) 0.032(7) 0.019(7) 0.003(6) 0.025(7)
C42 0.032(7) 0.049(8) 0.021(6) 0.018(6) 0.005(5) 0.013(6)
C43 0.034(8) 0.070(10) 0.041(8) 0.029(7) 0.021(7) 0.019(7)
C44 0.027(7) 0.058(9) 0.030(7) 0.020(6) 0.004(6) 0.011(6)
C45 0.022(7) 0.059(9) 0.035(7) 0.024(7) 0.002(6) 0.018(6)
C46 0.028(7) 0.048(7) 0.015(6) 0.013(5) 0.002(5) 0.008(6)
C47 0.026(7) 0.035(6) 0.022(6) 0.008(5) -0.001(5) 0.012(5)
C48 0.042(8) 0.029(6) 0.020(6) 0.010(5) 0.008(6) 0.013(6)
C49 0.031(8) 0.058(9) 0.046(9) 0.017(7) 0.003(7) 0.013(7)
C50 0.047(9) 0.053(9) 0.041(8) 0.030(7) 0.001(7) 0.006(7)
C51 0.033(8) 0.060(9) 0.037(8) 0.024(7) 0.010(6) 0.009(7)
C52 0.036(8) 0.053(9) 0.029(7) 0.015(6) 0.001(6) 0.005(6)
C53 0.047(9) 0.035(7) 0.033(7) 0.015(6) 0.009(6) 0.012(6)
C54 0.029(7) 0.040(7) 0.024(6) 0.013(5) 0.005(5) 0.010(6)
C55 0.047(9) 0.057(9) 0.041(8) 0.020(7) 0.010(7) 0.024(7)
C56 0.041(8) 0.052(8) 0.027(7) 0.013(6) 0.014(6) 0.026(7)
C57 0.049(9) 0.061(9) 0.022(7) 0.013(6) 0.012(6) 0.022(7)
C58 0.043(8) 0.041(7) 0.030(7) 0.019(6) 0.009(6) 0.017(6)
C59 0.046(8) 0.027(6) 0.020(6) 0.006(5) 0.013(6) 0.006(6)
C60 0.038(8) 0.028(6) 0.019(6) 0.013(5) -0.003(5) -0.001(5)
C61 0.061(11) 0.051(9) 0.042(9) 0.031(7) 0.004(8) 0.016(8)
C62 0.041(9) 0.049(9) 0.043(8) 0.011(7) 0.006(7) 0.009(7)
C63 0.040(8) 0.054(8) 0.018(6) 0.012(6) 0.000(6) 0.017(7)
C64 0.049(9) 0.049(8) 0.028(7) 0.021(6) 0.016(6) 0.019(7)
C65 0.028(7) 0.037(7) 0.033(7) 0.022(6) 0.014(5) 0.013(5)
C66 0.033(7) 0.039(7) 0.022(6) 0.014(5) 0.011(5) 0.010(6)
C67 0.055(10) 0.034(7) 0.045(8) 0.016(6) 0.023(7) 0.013(7)
C68 0.068(11) 0.035(7) 0.019(6) 0.006(5) 0.010(6) 0.009(7)
C69 0.055(10) 0.039(8) 0.041(8) 0.008(6) 0.024(7) 0.004(7)
C70 0.055(9) 0.042(7) 0.023(6) 0.014(6) 0.010(6) 0.015(7)
C71 0.018(6) 0.045(7) 0.015(6) 0.009(5) 0.000(5) 0.003(5)
C72 0.028(7) 0.065(10) 0.026(7) 0.012(7) 0.015(6) -0.001(7)
C73 0.032(8) 0.118(15) 0.047(9) 0.053(10) 0.033(7) 0.037(9)
C74 0.036(9) 0.090(13) 0.031(8) 0.029(8) -0.006(7) 0.008(8)
C75 0.037(9) 0.117(15) 0.024(7) 0.042(8) 0.017(6) 0.038(9)
C76 0.023(7) 0.091(12) 0.038(8) 0.041(8) 0.002(6) 0.007(7)
C77 0.042(8) 0.031(6) 0.023(6) 0.008(5) 0.012(6) 0.011(6)
C78 0.036(7) 0.040(7) 0.018(6) 0.012(5) 0.006(5) 0.014(6)
C79 0.032(6) 0.120(11) 0.036(6) 0.044(7) 0.012(5) 0.028(6)
C80 0.032(6) 0.120(11) 0.036(6) 0.044(7) 0.012(5) 0.028(6)
C81 0.032(5) 0.076(7) 0.029(5) 0.030(5) 0.005(4) 0.020(5)
C82 0.034(8) 0.095(13) 0.033(8) 0.034(8) 0.009(6) 0.021(8)
C83 0.032(5) 0.076(7) 0.029(5) 0.030(5) 0.005(4) 0.020(5)
C84 0.027(7) 0.034(6) 0.011(5) 0.009(4) 0.001(5) 0.011(5)
C85 0.050(10) 0.060(10) 0.044(9) 0.016(7) 0.020(8) 0.027(8)
C86 0.032(8) 0.073(11) 0.035(8) 0.018(7) -0.005(6) 0.015(7)
C87 0.042(9) 0.054(9) 0.032(7) 0.015(6) 0.007(6) 0.015(7)
C88 0.030(8) 0.065(10) 0.037(8) 0.008(7) 0.004(6) 0.010(7)
C89 0.036(8) 0.034(7) 0.030(7) 0.012(5) 0.000(6) 0.010(6)
C90 0.032(7) 0.037(7) 0.038(8) 0.015(6) 0.010(6) 0.007(6)
C91 0.024(8) 0.102(13) 0.041(9) 0.034(9) 0.015(6) 0.028(8)
C92 0.044(11) 0.16(2) 0.042(10) 0.046(12) 0.007(8) 0.057(13)
C93 0.037(8) 0.087(12) 0.031(7) 0.033(8) 0.012(6) 0.035(8)
C94 0.044(11) 0.15(2) 0.062(12) 0.059(13) 0.021(9) 0.038(12)
C95 0.024(7) 0.045(7) 0.026(6) 0.020(6) 0.008(5) 0.011(5)
C96 0.039(8) 0.033(7) 0.050(9) 0.024(6) 0.020(7) 0.010(6)
C97 0.023(6) 0.031(6) 0.012(5) 0.011(4) 0.007(4) 0.007(5)
C98 0.013(6) 0.029(6) 0.025(6) 0.005(5) 0.004(5) 0.013(5)
C99 0.024(7) 0.033(6) 0.038(7) 0.013(5) 0.018(6) 0.011(5)
C100 0.014(6) 0.032(6) 0.016(5) 0.014(4) -0.001(4) 0.004(5)
C101 0.026(7) 0.032(7) 0.039(7) 0.021(6) 0.006(6) 0.003(5)
C102 0.023(6) 0.022(5) 0.012(5) 0.005(4) 0.007(4) 0.003(5)
N1 0.057(9) 0.057(8) 0.028(6) 0.009(6) -0.003(6) 0.026(7)
N2 0.043(7) 0.039(6) 0.024(5) 0.014(5) 0.007(5) 0.009(5)
N3 0.035(6) 0.050(7) 0.025(6) 0.020(5) 0.007(5) 0.008(5)
N4 0.050(8) 0.065(8) 0.033(7) 0.021(6) 0.003(6) 0.031(7)
N5 0.037(7) 0.056(7) 0.038(7) 0.029(6) -0.006(5) 0.013(6)
N6 0.049(8) 0.053(7) 0.026(6) 0.018(6) 0.006(5) -0.001(6)
N7 0.026(6) 0.049(6) 0.019(5) 0.016(5) 0.004(4) 0.005(5)
N8 0.054(8) 0.060(8) 0.030(6) 0.012(6) 0.004(6) 0.024(7)
O1 0.050(6) 0.059(6) 0.010(4) -0.006(4) 0.001(4) -0.004(5)
O2 0.073(9) 0.072(9) 0.074(9) -0.019(7) -0.024(7) 0.034(8)
O3 0.026(5) 0.077(7) 0.027(5) 0.030(5) 0.010(4) 0.022(5)
O4 0.027(5) 0.041(5) 0.028(5) 0.007(4) 0.010(4) 0.011(4)
O5 0.037(5) 0.039(5) 0.034(5) 0.018(4) 0.007(4) 0.008(4)
O6 0.037(5) 0.038(5) 0.017(4) 0.006(4) 0.009(4) 0.009(4)
O7 0.034(6) 0.044(5) 0.027(5) 0.006(4) -0.008(4) 0.023(4)
O8 0.042(6) 0.055(6) 0.021(5) 0.019(4) -0.002(4) 0.002(5)
O9 0.051(6) 0.036(5) 0.027(5) 0.003(4) 0.010(4) -0.002(4)
O10 0.042(6) 0.042(5) 0.037(5) 0.013(4) 0.004(5) 0.010(5)
O11 0.054(7) 0.099(9) 0.016(5) 0.004(5) 0.010(5) 0.034(6)
O12 0.068(8) 0.063(7) 0.029(5) 0.021(5) 0.008(5) -0.019(6)
O13 0.025(5) 0.042(5) 0.030(5) 0.019(4) 0.006(4) 0.017(4)
O14 0.027(5) 0.058(6) 0.024(4) 0.018(4) 0.005(4) 0.023(4)
O15 0.050(6) 0.046(6) 0.042(6) 0.020(5) 0.030(5) 0.018(5)
O16 0.041(6) 0.098(9) 0.035(5) 0.047(6) 0.017(5) 0.036(6)
O17 0.018(4) 0.025(4) 0.022(4) 0.007(3) -0.002(3) 0.005(3)
O18 0.015(4) 0.022(4) 0.024(4) 0.006(3) 0.001(3) 0.007(3)
O19 0.020(4) 0.028(4) 0.037(5) 0.009(4) -0.005(4) 0.011(3)
O20 0.015(4) 0.023(4) 0.050(6) 0.005(4) -0.002(4) 0.007(3)
O21 0.022(5) 0.031(5) 0.047(6) 0.007(4) 0.011(4) 0.003(4)
O22 0.022(4) 0.022(4) 0.032(5) 0.011(3) 0.008(4) 0.009(3)
O23 0.025(5) 0.032(5) 0.060(6) 0.019(4) 0.016(4) 0.008(4)
O24 0.019(4) 0.032(4) 0.032(5) 0.008(4) 0.013(4) 0.008(4)
O25 0.050(6) 0.032(5) 0.036(5) 0.014(4) 0.025(5) 0.022(4)
O26 0.045(6) 0.033(5) 0.032(5) 0.018(4) -0.005(4) 0.015(4)
O27 0.027(5) 0.032(4) 0.033(5) 0.017(4) 0.022(4) 0.015(4)
O28 0.023(4) 0.023(4) 0.027(4) 0.014(3) 0.013(3) 0.011(3)
O1W 0.073(8) 0.046(6) 0.049(7) 0.016(5) 0.017(6) 0.006(6)
O2W 0.077(10) 0.039(7) 0.144(15) 0.015(8) -0.014(10) 0.014(6)
O3W 0.050(7) 0.040(6) 0.115(11) 0.020(6) 0.039(7) 0.013(5)
O5W 0.150(17) 0.091(11) 0.088(12) 0.032(9) 0.039(11) 0.065(12)
O6W 0.58(9) 0.25(4) 0.13(3) 0.03(3) -0.05(4) 0.14(5)
O7W 0.20(2) 0.18(2) 0.090(14) 0.054(14) 0.083(16) 0.090(19)
O8W 0.119(16) 0.089(12) 0.26(3) 0.102(16) 0.069(18) 0.038(11)
O4W 0.067(9) 0.106(11) 0.055(8) 0.015(8) 0.015(7) -0.001(8)

loop_
_atom_type_symbol
_atom_type_description
_atom_type_scat_dispersion_real
_atom_type_scat_dispersion_imag
_atom_type_scat_source
C C 0.0033 0.0016 'International Tables Vol C Tables 4.2.6.8 and 6.1.1.4'
H H 0.0000 0.0000 'International Tables Vol C Tables 4.2.6.8 and 6.1.1.4'
Cu Cu 0.3201 1.2651 'International Tables Vol C Tables 4.2.6.8 and 6.1.1.4'
I I -0.4742 1.8119 'International Tables Vol C Tables 4.2.6.8 and 6.1.1.4'
La La -0.2871 2.4523 'International Tables Vol C Tables 4.2.6.8 and 6.1.1.4'
N N 0.0061 0.0033 'International Tables Vol C Tables 4.2.6.8 and 6.1.1.4'
O O 0.0106 0.0060 'International Tables Vol C Tables 4.2.6.8 and 6.1.1.4'
Na Na 0.0362 0.0249 'International Tables Vol C Tables 4.2.6.8 and 6.1.1.4'

loop_
_geom_angle_atom_site_label_1
_geom_angle_atom_site_label_2
_geom_angle_atom_site_label_3
_geom_angle
_geom_angle_site_symmetry_1
_geom_angle_site_symmetry_3
O19 La1 O7 142.1(3) . .
O19 La1 O22 132.3(3) . .
O7 La1 O22 70.9(3) . .
O19 La1 O6 70.9(3) . .
O7 La1 O6 74.3(3) . .
O22 La1 O6 104.4(3) . .
O19 La1 O14 76.6(3) . .
O7 La1 O14 141.0(3) . .
O22 La1 O14 76.8(3) . .
O6 La1 O14 136.2(3) . .
O19 La1 O27 72.0(3) . .
O7 La1 O27 80.5(3) . .
O22 La1 O27 151.4(3) . .
O6 La1 O27 65.8(3) . .
O14 La1 O27 129.6(3) . .
O19 La1 O28 119.1(3) . 2_756
O7 La1 O28 65.3(3) . 2_756
O22 La1 O28 105.6(2) . 2_756
O6 La1 O28 116.7(3) . 2_756
O14 La1 O28 104.5(3) . 2_756
O27 La1 O28 61.3(2) . 2_756
O19 La1 O17 61.9(2) . .
O7 La1 O17 122.5(3) . .
O22 La1 O17 70.8(2) . .
O6 La1 O17 75.7(3) . .
O14 La1 O17 63.2(3) . .
O27 La1 O17 127.2(2) . .
O28 La1 O17 167.5(2) 2_756 .
O19 La1 O1W 65.9(3) . .
O7 La1 O1W 125.8(3) . .
O22 La1 O1W 131.8(3) . .
O6 La1 O1W 123.2(3) . .
O14 La1 O1W 64.4(3) . .
O27 La1 O1W 67.0(3) . .
O28 La1 O1W 61.3(3) 2_756 .
O17 La1 O1W 111.7(3) . .
O19 La1 O13 117.2(3) . .
O7 La1 O13 98.9(3) . .
O22 La1 O13 66.7(3) . .
O6 La1 O13 170.5(3) . .
O14 La1 O13 47.1(3) . .
O27 La1 O13 120.3(2) . .
O28 La1 O13 64.7(2) 2_756 .
O17 La1 O13 103.4(2) . .
O1W La1 O13 66.1(3) . .
O19 La1 O5 98.1(3) . .
O7 La1 O5 66.3(3) . .
O22 La1 O5 59.1(2) . .
O6 La1 O5 45.7(3) . .
O14 La1 O5 114.1(3) . .
O27 La1 O5 108.7(2) . .
O28 La1 O5 131.6(3) 2_756 .
O17 La1 O5 57.6(2) . .
O1W La1 O5 164.0(3) . .
O13 La1 O5 125.8(2) . .
O19 La1 Na 46.9(2) . .
O7 La1 Na 95.7(2) . .
O22 La1 Na 142.8(2) . .
O6 La1 Na 38.7(2) . .
O14 La1 Na 123.3(2) . .
O27 La1 Na 37.89(19) . .
O28 La1 Na 99.20(17) 2_756 .
O17 La1 Na 89.93(18) . .
O1W La1 Na 84.5(2) . .
O13 La1 Na 150.4(2) . .
O5 La1 Na 83.65(19) . .
O1 La2 O21 75.3(3) . .
O1 La2 O5 79.9(3) . .
O21 La2 O5 98.0(3) . .
O1 La2 O16 138.7(4) . .
O21 La2 O16 71.5(3) . .
O5 La2 O16 128.2(4) . .
O1 La2 O4 85.8(3) . .
O21 La2 O4 155.3(3) . .
O5 La2 O4 94.0(3) . .
O16 La2 O4 116.7(3) . .
O1 La2 O2W 74.8(5) . .
O21 La2 O2W 79.1(4) . .
O5 La2 O2W 154.4(5) . .
O16 La2 O2W 75.5(5) . .
O4 La2 O2W 80.7(4) . .
O1 La2 O17 137.0(3) . .
O21 La2 O17 132.0(3) . .
O5 La2 O17 65.4(3) . .
O16 La2 O17 84.2(3) . .
O4 La2 O17 72.7(3) . .
O2W La2 O17 134.4(4) . .
O1 La2 O22 117.7(3) . .
O21 La2 O22 62.4(3) . .
O5 La2 O22 64.4(3) . .
O16 La2 O22 66.1(3) . .
O4 La2 O22 142.1(3) . .
O2W La2 O22 131.9(5) . .
O17 La2 O22 70.0(2) . .
O1 La2 O15 139.4(3) . .
O21 La2 O15 113.7(3) . .
O5 La2 O15 133.2(3) . .
O16 La2 O15 45.4(3) . .
O4 La2 O15 71.3(3) . .
O2W La2 O15 68.9(4) . .
O17 La2 O15 67.8(2) . .
O22 La2 O15 100.2(2) . .
O1 La2 La1 122.5(3) . .
O21 La2 La1 96.9(2) . .
O5 La2 La1 44.2(2) . .
O16 La2 La1 85.6(3) . .
O4 La2 La1 106.8(2) . .
O2W La2 La1 161.0(4) . .
O17 La2 La1 39.09(17) . .
O22 La2 La1 36.04(16) . .
O15 La2 La1 96.50(18) . .
O15 La3 O11 86.5(4) . .
O15 La3 O23 154.2(3) . 1_455
O11 La3 O23 99.3(4) . 1_455
O15 La3 O3 123.5(3) . .
O11 La3 O3 134.4(4) . .
O23 La3 O3 69.1(3) 1_455 .
O15 La3 O26 89.4(3) . 2_666
O11 La3 O26 141.8(4) . 2_666
O23 La3 O26 70.4(3) 1_455 2_666
O3 La3 O26 77.9(3) . 2_666
O15 La3 O25 86.2(3) . .
O11 La3 O25 77.6(4) . .
O23 La3 O25 70.8(3) 1_455 .
O3 La3 O25 131.8(3) . .
O26 La3 O25 64.2(3) 2_666 .
O15 La3 O18 77.4(3) . .
O11 La3 O18 71.0(3) . .
O23 La3 O18 128.4(3) 1_455 .
O3 La3 O18 82.3(3) . .
O26 La3 O18 144.4(2) 2_666 .
O25 La3 O18 145.2(3) . .
O15 La3 O24 141.2(3) . 1_455
O11 La3 O24 67.8(3) . 1_455
O23 La3 O24 62.4(3) 1_455 1_455
O3 La3 O24 68.0(3) . 1_455
O26 La3 O24 128.8(3) 2_666 1_455
O25 La3 O24 114.1(3) . 1_455
O18 La3 O24 67.3(2) . 1_455
O15 La3 O4 75.6(3) . .
O11 La3 O4 137.9(3) . .
O23 La3 O4 113.4(3) 1_455 .
O3 La3 O4 47.9(3) . .
O26 La3 O4 76.7(3) 2_666 .
O25 La3 O4 136.9(3) . .
O18 La3 O4 68.1(2) . .
O24 La3 O4 104.1(3) 1_455 .
O20 La4 O9 75.0(3) . .
O20 La4 O12 84.1(4) . .
O9 La4 O12 76.2(3) . .
O20 La4 O13 157.3(3) . 1_455
O9 La4 O13 82.9(3) . 1_455
O12 La4 O13 95.4(4) . 1_455
O20 La4 O8 75.3(3) . 1_455
O9 La4 O8 125.2(3) . 1_455
O12 La4 O8 143.2(3) . 1_455
O13 La4 O8 115.2(3) 1_455 1_455
O20 La4 O24 130.7(3) . 1_455
O9 La4 O24 152.9(3) . 1_455
O12 La4 O24 95.8(3) . 1_455
O13 La4 O24 72.0(3) 1_455 1_455
O8 La4 O24 76.3(3) 1_455 1_455
O20 La4 O28 97.9(3) . 2_656
O9 La4 O28 71.1(3) . 2_656
O12 La4 O28 145.4(3) . 2_656
O13 La4 O28 69.9(3) 1_455 2_656
O8 La4 O28 68.8(3) 1_455 2_656
O24 La4 O28 108.1(2) 1_455 2_656
O20 La4 O18 63.3(2) . .
O9 La4 O18 129.5(3) . .
O12 La4 O18 72.6(3) . .
O13 La4 O18 138.1(3) 1_455 .
O8 La4 O18 71.0(3) 1_455 .
O24 La4 O18 69.7(2) 1_455 .
O28 La4 O18 138.9(2) 2_656 .
O20 La4 Na 36.9(2) . 2_656
O9 La4 Na 47.2(3) . 2_656
O12 La4 Na 98.7(3) . 2_656
O13 La4 Na 121.6(2) 1_455 2_656
O8 La4 Na 82.8(3) 1_455 2_656
O24 La4 Na 158.8(2) 1_455 2_656
O28 La4 Na 66.81(18) 2_656 2_656
O18 La4 Na 100.03(18) . 2_656
O20 La4 La1 134.5(2) . 1_455
O9 La4 La1 97.8(2) . 1_455
O12 La4 La1 138.8(3) . 1_455
O13 La4 La1 43.59(19) 1_455 1_455
O8 La4 La1 73.1(2) 1_455 1_455
O24 La4 La1 70.93(18) 1_455 1_455
O28 La4 La1 39.92(16) 2_656 1_455
O18 La4 La1 131.54(17) . 1_455
Na La4 La1 106.73(8) 2_656 1_455
N1 Cu1 Cu1 160.2(4) . 2_967
N1 Cu1 I1 120.1(4) . 2_967
Cu1 Cu1 I1 60.44(9) 2_967 2_967
N1 Cu1 I1 115.5(4) . .
Cu1 Cu1 I1 60.14(10) 2_967 .
I1 Cu1 I1 120.59(9) 2_967 .
N1 Cu1 I2 96.9(4) . 2_867
Cu1 Cu1 I2 102.19(16) 2_967 2_867
I1 Cu1 I2 103.02(9) 2_967 2_867
I1 Cu1 I2 89.10(9) . 2_867
N8 Cu2 I2 118.4(4) 1_556 .
N8 Cu2 I3 115.3(4) 1_556 .
I2 Cu2 I3 122.53(8) . .
N8 Cu2 Cu3 141.2(4) 1_556 .
I2 Cu2 Cu3 62.85(8) . .
I3 Cu2 Cu3 62.96(8) . .
N8 Cu2 I1 113.8(4) 1_556 2_867
I2 Cu2 I1 89.56(9) . 2_867
I3 Cu2 I1 86.73(9) . 2_867
Cu3 Cu2 I1 104.83(9) . 2_867
N2 Cu3 Cu2 139.1(3) . .
N2 Cu3 I4 108.9(3) . .
Cu2 Cu3 I4 111.49(10) . .
N2 Cu3 I2 108.5(4) . .
Cu2 Cu3 I2 57.80(7) . .
I4 Cu3 I2 116.54(8) . .
N2 Cu3 I3 107.0(3) . .
Cu2 Cu3 I3 58.08(8) . .
I4 Cu3 I3 102.22(7) . .
I2 Cu3 I3 113.17(7) . .
N2 Cu3 Cu5 127.6(3) . .
Cu2 Cu3 Cu5 81.63(10) . .
I4 Cu3 Cu5 56.85(6) . .
I2 Cu3 Cu5 59.69(7) . .
I3 Cu3 Cu5 124.89(8) . .
N6 Cu4 N3 151.6(5) 1_556 1_455
N6 Cu4 I3 102.8(4) 1_556 .
N3 Cu4 I3 103.2(3) 1_455 .
N6 Cu4 I4 99.2(4) 1_556 .
N3 Cu4 I4 93.6(4) 1_455 .
I3 Cu4 I4 86.32(7) . .
N7 Cu5 I4 109.4(3) 1_556 .
N7 Cu5 I5 114.8(3) 1_556 .
I4 Cu5 I5 112.33(8) . .
N7 Cu5 I2 108.4(3) 1_556 .
I4 Cu5 I2 115.98(8) . .
I5 Cu5 I2 95.53(7) . .
N7 Cu5 Cu3 127.6(4) 1_556 .
I4 Cu5 Cu3 58.57(6) . .
I5 Cu5 Cu3 116.62(8) . .
I2 Cu5 Cu3 57.41(7) . .
N7 Cu5 Cu6 125.3(3) 1_556 .
I4 Cu5 Cu6 57.55(6) . .
I5 Cu5 Cu6 55.38(7) . .
I2 Cu5 Cu6 125.32(8) . .
Cu3 Cu5 Cu6 92.65(7) . .
N7 Cu5 Cu7 86.1(3) 1_556 .
I4 Cu5 Cu7 89.09(8) . .
I5 Cu5 Cu7 47.96(6) . .
I2 Cu5 Cu7 142.82(9) . .
Cu3 Cu5 Cu7 137.88(9) . .
Cu6 Cu5 Cu7 45.34(6) . .
N4 Cu6 Cu7 149.4(4) 1_455 .
N4 Cu6 I6 107.8(4) 1_455 .
Cu7 Cu6 I6 58.03(7) . .
N4 Cu6 I5 114.5(4) 1_455 .
Cu7 Cu6 I5 59.31(7) . .
I6 Cu6 I5 113.47(8) . .
N4 Cu6 I4 101.1(4) 1_455 .
Cu7 Cu6 I4 109.12(9) . .
I6 Cu6 I4 109.39(9) . .
I5 Cu6 I4 109.79(8) . .
N4 Cu6 Cu5 128.5(4) 1_455 .
Cu7 Cu6 Cu5 75.54(8) . .
I6 Cu6 Cu5 122.57(8) . .
I5 Cu6 Cu5 56.07(6) . .
I4 Cu6 Cu5 54.28(6) . .
N5 Cu7 Cu6 161.9(4) 1_656 .
N5 Cu7 I6 122.3(4) 1_656 .
Cu6 Cu7 I6 64.29(7) . .
N5 Cu7 I5 114.3(4) 1_656 .
Cu6 Cu7 I5 63.60(8) . .
I6 Cu7 I5 123.14(8) . .
N5 Cu7 Cu5 104.7(4) 1_656 .
Cu6 Cu7 Cu5 59.13(7) . .
I6 Cu7 Cu5 114.13(8) . .
I5 Cu7 Cu5 51.26(6) . .
O3W Na O10 98.7(5) . 2_656
O3W Na O27 139.5(5) . .
O10 Na O27 121.8(4) 2_656 .
O3W Na O6 104.7(4) . .
O10 Na O6 100.1(4) 2_656 .
O27 Na O6 70.7(3) . .
O3W Na O20 86.7(4) . 2_656
O10 Na O20 78.6(3) 2_656 2_656
O27 Na O20 100.2(3) . 2_656
O6 Na O20 168.6(4) . 2_656
O3W Na O19 73.1(4) . .
O10 Na O19 160.8(4) 2_656 .
O27 Na O19 68.2(3) . .
O6 Na O19 66.4(3) . .
O20 Na O19 117.4(4) 2_656 .
O3W Na O9 139.2(4) . 2_656
O10 Na O9 48.1(3) 2_656 2_656
O27 Na O9 77.8(3) . 2_656
O6 Na O9 104.2(3) . 2_656
O20 Na O9 66.3(3) 2_656 2_656
O19 Na O9 146.0(3) . 2_656
O3W Na C60 121.1(5) . 2_656
O10 Na C60 24.0(4) 2_656 2_656
O27 Na C60 99.0(4) . 2_656
O6 Na C60 100.2(4) . 2_656
O20 Na C60 73.8(3) 2_656 2_656
O19 Na C60 163.6(4) . 2_656
O9 Na C60 24.5(3) 2_656 2_656
O3W Na La1 108.5(3) . .
O10 Na La1 136.6(3) 2_656 .
O27 Na La1 41.5(2) . .
O6 Na La1 41.2(2) . .
O20 Na La1 134.7(3) 2_656 .
O19 Na La1 38.89(18) . .
O9 Na La1 112.2(2) 2_656 .
C60 Na La1 124.7(3) 2_656 .
O3W Na La4 122.9(3) . 2_656
O10 Na La4 74.9(3) 2_656 2_656
O27 Na La4 72.6(2) . 2_656
O6 Na La4 132.4(3) . 2_656
O20 Na La4 36.2(2) 2_656 2_656
O19 Na La4 124.2(2) . 2_656
O9 Na La4 38.01(19) 2_656 2_656
C60 Na La4 57.1(3) 2_656 2_656
La1 Na La4 113.94(13) . 2_656
Cu1 I1 Cu1 59.41(9) 2_967 .
Cu1 I1 Cu2 108.60(9) 2_967 2_867
Cu1 I1 Cu2 90.14(9) . 2_867
Cu2 I2 Cu3 59.34(7) . .
Cu2 I2 Cu5 84.09(10) . .
Cu3 I2 Cu5 62.90(7) . .
Cu2 I2 Cu1 90.08(10) . 2_867
Cu3 I2 Cu1 110.53(6) . 2_867
Cu5 I2 Cu1 172.88(7) . 2_867
Cu2 I3 Cu3 58.96(7) . .
Cu2 I3 Cu4 119.16(10) . .
Cu3 I3 Cu4 89.73(8) . .
Cu5 I4 Cu3 64.58(7) . .
Cu5 I4 Cu6 68.17(7) . .
Cu3 I4 Cu6 102.71(7) . .
Cu5 I4 Cu4 124.62(7) . .
Cu3 I4 Cu4 78.07(6) . .
Cu6 I4 Cu4 164.30(6) . .
Cu7 I5 Cu6 57.09(6) . .
Cu7 I5 Cu5 80.78(8) . .
Cu6 I5 Cu5 68.55(7) . .
Cu7 I6 Cu6 57.68(6) . .
N1 C1 C3 124.6(16) . .
N1 C1 H1A 117.7 . .
C3 C1 H1A 117.7 . .
N1 C2 C4 120.5(13) . .
N1 C2 H2A 119.8 . .
C4 C2 H2A 119.8 . .
C1 C3 C5 117.9(15) . .
C1 C3 H3A 121.1 . .
C5 C3 H3A 121.1 . .
C5 C4 C2 123.1(16) . .
C5 C4 H4A 118.5 . .
C2 C4 H4A 118.5 . .
C4 C5 C3 116.3(14) . .
C4 C5 C6 124.2(14) . .
C3 C5 C6 119.5(13) . .
C7 C6 C8 117.8(13) . .
C7 C6 C5 123.5(14) . .
C8 C6 C5 118.7(12) . .
C9 C7 C6 120.9(14) . .
C9 C7 H7A 119.5 . .
C6 C7 H7A 119.5 . .
C6 C8 C10 121.9(13) . .
C6 C8 H8A 119.1 . .
C10 C8 H8A 119.1 . .
C7 C9 C11 121.3(13) . .
C7 C9 H9A 119.3 . .
C11 C9 H9A 119.3 . .
C11 C10 C8 119.3(14) . .
C11 C10 H10A 120.4 . .
C8 C10 H10A 120.4 . .
C10 C11 C9 118.7(12) . .
C10 C11 C12 120.4(14) . .
C9 C11 C12 120.9(13) . .
O2 C12 O1 124.9(14) . .
O2 C12 C11 119.7(13) . .
O1 C12 C11 115.4(13) . .
N2 C13 C15 124.6(14) . .
N2 C13 H13A 117.7 . .
C15 C13 H13A 117.7 . .
N2 C14 C16 126.0(15) . .
N2 C14 H14A 117.0 . .
C16 C14 H14A 117.0 . .
C13 C15 C17 119.3(14) . .
C13 C15 H15A 120.4 . .
C17 C15 H15A 120.4 . .
C14 C16 C17 118.9(14) . .
C14 C16 H16A 120.5 . .
C17 C16 H16A 120.5 . .
C16 C17 C15 116.0(12) . .
C16 C17 C18 122.7(13) . .
C15 C17 C18 121.3(13) . .
C20 C18 C19 117.2(12) . .
C20 C18 C17 120.4(13) . .
C19 C18 C17 122.4(13) . .
C21 C19 C18 122.6(13) . .
C21 C19 H19A 118.7 . .
C18 C19 H19A 118.7 . .
C18 C20 C22 121.3(13) . .
C18 C20 H20A 119.3 . .
C22 C20 H20A 119.3 . .
C19 C21 C23 119.6(13) . .
C19 C21 H21A 120.2 . .
C23 C21 H21A 120.2 . .
C23 C22 C20 120.1(13) . .
C23 C22 H22A 120.0 . .
C20 C22 H22A 120.0 . .
C21 C23 C22 119.1(12) . .
C21 C23 C24 119.4(12) . .
C22 C23 C24 121.5(12) . .
O3 C24 O4 119.0(10) . .
O3 C24 C23 118.8(11) . .
O4 C24 C23 122.2(11) . .
N3 C25 C27 122.2(13) . .
N3 C25 H25A 118.9 . .
C27 C25 H25A 118.9 . .
N3 C26 C28 122.1(12) . .
N3 C26 H26A 119.0 . .
C28 C26 H26A 119.0 . .
C25 C27 C29 121.2(13) . .
C25 C27 H27A 119.4 . .
C29 C27 H27A 119.4 . .
C29 C28 C26 120.2(13) . .
C29 C28 H28A 119.9 . .
C26 C28 H28A 119.9 . .
C28 C29 C27 116.6(12) . .
C28 C29 C30 121.1(12) . .
C27 C29 C30 122.3(12) . .
C32 C30 C31 117.7(11) . .
C32 C30 C29 120.0(11) . .
C31 C30 C29 122.2(11) . .
C33 C31 C30 122.1(11) . .
C33 C31 H31A 119.0 . .
C30 C31 H31A 119.0 . .
C34 C32 C30 120.9(12) . .
C34 C32 H32A 119.5 . .
C30 C32 H32A 119.5 . .
C31 C33 C35 120.2(11) . .
C31 C33 H33A 119.9 . .
C35 C33 H33A 119.9 . .
C32 C34 C35 120.3(11) . .
C32 C34 H34A 119.9 . .
C35 C34 H34A 119.9 . .
C33 C35 C34 118.8(11) . .
C33 C35 C36 122.3(11) . .
C34 C35 C36 119.0(10) . .
O6 C36 O5 121.3(11) . .
O6 C36 C35 121.0(10) . .
O5 C36 C35 117.4(11) . .
N4 C37 C39 123.4(15) . .
N4 C37 H37A 118.3 . .
C39 C37 H37A 118.3 . .
N4 C38 C40 121.9(15) . .
N4 C38 H38A 119.1 . .
C40 C38 H38A 119.1 . .
C37 C39 C41 121.3(15) . .
C37 C39 H39A 119.4 . .
C41 C39 H39A 119.4 . .
C38 C40 C41 121.0(15) . .
C38 C40 H40A 119.5 . .
C41 C40 H40A 119.5 . .
C39 C41 C40 114.5(13) . .
C39 C41 C42 123.4(14) . .
C40 C41 C42 122.1(14) . .
C43 C42 C44 117.7(12) . .
C43 C42 C41 121.9(13) . .
C44 C42 C41 120.3(13) . .
C42 C43 C45 122.1(13) . .
C42 C43 H43A 118.9 . .
C45 C43 H43A 118.9 . .
C46 C44 C42 121.4(13) . .
C46 C44 H44A 119.3 . .
C42 C44 H44A 119.3 . .
C47 C45 C43 119.3(13) . .
C47 C45 H45A 120.4 . .
C43 C45 H45A 120.4 . .
C44 C46 C47 119.2(12) . .
C44 C46 H46A 120.4 . .
C47 C46 H46A 120.4 . .
C45 C47 C46 120.2(11) . .
C45 C47 C48 121.5(12) . .
C46 C47 C48 118.1(11) . .
O7 C48 O8 126.6(11) . .
O7 C48 C47 117.3(11) . .
O8 C48 C47 116.1(12) . .
N5 C49 C51 124.2(14) . .
N5 C49 H49A 117.9 . .
C51 C49 H49A 117.9 . .
N5 C50 C52 121.8(14) . .
N5 C50 H50A 119.1 . .
C52 C50 H50A 119.1 . .
C49 C51 C53 119.8(14) . .
C49 C51 H51A 120.1 . .
C53 C51 H51A 120.1 . .
C53 C52 C50 121.1(14) . .
C53 C52 H52A 119.4 . .
C50 C52 H52A 119.4 . .
C52 C53 C51 116.9(13) . .
C52 C53 C54 120.1(13) . .
C51 C53 C54 123.1(13) . .
C56 C54 C55 118.6(12) . .
C56 C54 C53 121.7(12) . .
C55 C54 C53 119.6(13) . .
C57 C55 C54 120.5(14) . .
C57 C55 H55A 119.7 . .
C54 C55 H55A 119.7 . .
C58 C56 C54 120.4(13) . .
C58 C56 H56A 119.8 . .
C54 C56 H56A 119.8 . .
C59 C57 C55 121.0(14) . .
C59 C57 H57A 119.5 . .
C55 C57 H57A 119.5 . .
C56 C58 C59 120.6(13) . .
C56 C58 H58A 119.7 . .
C59 C58 H58A 119.7 . .
C57 C59 C58 118.8(12) . .
C57 C59 C60 120.9(12) . .
C58 C59 C60 120.3(13) . .
O9 C60 O10 124.8(11) . .
O9 C60 C59 116.8(12) . .
O10 C60 C59 118.4(12) . .
O9 C60 Na 75.1(7) . 2_656
O10 C60 Na 51.3(6) . 2_656
C59 C60 Na 162.8(9) . 2_656
N6 C61 C63 123.3(14) . .
N6 C61 H61A 118.3 . .
C63 C61 H61A 118.3 . .
N6 C62 C64 122.1(15) . .
N6 C62 H62A 119.0 . .
C64 C62 H62A 119.0 . .
C61 C63 C65 121.5(14) . .
C61 C63 H63A 119.2 . .
C65 C63 H63A 119.2 . .
C65 C64 C62 121.4(13) . .
C65 C64 H64A 119.3 . .
C62 C64 H64A 119.3 . .
C64 C65 C63 114.2(12) . .
C64 C65 C66 121.4(11) . .
C63 C65 C66 124.3(12) . .
C68 C66 C67 118.1(12) . .
C68 C66 C65 120.8(11) . .
C67 C66 C65 121.0(12) . .
C69 C67 C66 121.1(14) . .
C69 C67 H67A 119.4 . .
C66 C67 H67A 119.4 . .
C66 C68 C70 121.3(13) . .
C66 C68 H68A 119.3 . .
C70 C68 H68A 119.3 . .
C67 C69 C71 120.7(13) . .
C67 C69 H69A 119.7 . .
C71 C69 H69A 119.7 . .
C71 C70 C68 119.2(13) . .
C71 C70 H70A 120.4 . .
C68 C70 H70A 120.4 . .
C70 C71 C69 119.5(12) . .
C70 C71 C72 119.6(12) . .
C69 C71 C72 120.9(12) . .
O12 C72 O11 124.2(13) . .
O12 C72 C71 118.0(13) . .
O11 C72 C71 117.7(14) . .
N7 C73 C75 123.9(13) . .
N7 C73 H73A 118.1 . .
C75 C73 H73A 118.1 . .
N7 C74 C76 123.7(14) . .
N7 C74 H74A 118.2 . .
C76 C74 H74A 118.2 . .
C77 C75 C73 119.2(13) . .
C77 C75 H75A 120.4 . .
C73 C75 H75A 120.4 . .
C74 C76 C77 120.6(14) . .
C74 C76 H76A 119.7 . .
C77 C76 H76A 119.7 . .
C75 C77 C76 115.6(12) . .
C75 C77 C78 121.5(12) . .
C76 C77 C78 122.9(12) . .
C79 C78 C80 116.6(12) . .
C79 C78 C77 121.5(12) . .
C80 C78 C77 121.9(12) . .
C82 C79 C78 120.9(14) . .
C82 C79 H79A 119.6 . .
C78 C79 H79A 119.6 . .
C78 C80 C81 121.7(14) . .
C78 C80 H80A 119.2 . .
C81 C80 H80A 119.2 . .
C83 C81 C80 120.3(14) . .
C83 C81 H81A 119.8 . .
C80 C81 H81A 119.8 . .
C79 C82 C83 123.9(14) . .
C79 C82 H82A 118.1 . .
C83 C82 H82A 118.1 . .
C82 C83 C81 116.6(13) . .
C82 C83 C84 123.1(12) . .
C81 C83 C84 120.3(13) . .
O14 C84 O13 121.4(10) . .
O14 C84 C83 120.1(11) . .
O13 C84 C83 118.5(11) . .
N8 C85 C87 124.9(15) . .
N8 C85 H85A 117.6 . .
C87 C85 H85A 117.6 . .
N8 C86 C88 125.3(14) . .
N8 C86 H86A 117.4 . .
C88 C86 H86A 117.4 . .
C85 C87 C89 121.2(14) . .
C85 C87 H87A 119.4 . .
C89 C87 H87A 119.4 . .
C86 C88 C89 121.1(14) . .
C86 C88 H88A 119.5 . .
C89 C88 H88A 119.5 . .
C88 C89 C87 114.4(13) . .
C88 C89 C90 122.7(13) . .
C87 C89 C90 122.9(12) . .
C91 C90 C92 115.9(13) . .
C91 C90 C89 122.7(13) . .
C92 C90 C89 121.3(13) . .
C90 C91 C93 122.4(13) . .
C90 C91 H91A 118.8 . .
C93 C91 H91A 118.8 . .
C94 C92 C90 122.4(16) . .
C94 C92 H92A 118.8 . .
C90 C92 H92A 118.8 . .
C91 C93 C95 120.8(13) . .
C91 C93 H93A 119.6 . .
C95 C93 H93A 119.6 . .
C92 C94 C95 120.1(16) . .
C92 C94 H94A 119.9 . .
C95 C94 H94A 119.9 . .
C93 C95 C94 118.2(13) . .
C93 C95 C96 119.5(12) . .
C94 C95 C96 122.3(13) . .
O16 C96 O15 120.2(13) . .
O16 C96 C95 118.8(12) . .
O15 C96 C95 121.0(13) . .
O18 C97 O17 127.9(10) . .
O18 C97 C98 117.0(10) . .
O17 C97 C98 115.1(10) . .
O20 C98 O19 124.6(11) . .
O20 C98 C97 117.3(10) . .
O19 C98 C97 118.1(10) . .
O23 C99 O21 128.0(12) . .
O23 C99 C100 116.4(11) . .
O21 C99 C100 115.6(10) . .
O22 C100 O24 125.7(11) . .
O22 C100 C99 117.8(10) . .
O24 C100 C99 116.5(10) . .
O25 C101 O26 123.4(12) . .
O25 C101 C101 118.6(14) . 2_666
O26 C101 C101 118.0(15) . 2_666
O27 C102 O28 126.3(10) . .
O27 C102 C102 117.7(12) . 2_756
O28 C102 C102 115.9(12) . 2_756
C2 N1 C1 117.5(13) . .
C2 N1 Cu1 120.4(10) . .
C1 N1 Cu1 122.1(12) . .
C14 N2 C13 115.2(12) . .
C14 N2 Cu3 124.4(10) . .
C13 N2 Cu3 120.3(9) . .
C26 N3 C25 117.6(11) . .
C26 N3 Cu4 122.2(9) . 1_655
C25 N3 Cu4 120.2(9) . 1_655
C37 N4 C38 117.9(12) . .
C37 N4 Cu6 122.9(10) . 1_655
C38 N4 Cu6 118.4(11) . 1_655
C49 N5 C50 116.0(12) . .
C49 N5 Cu7 121.8(10) . 1_454
C50 N5 Cu7 122.1(10) . 1_454
C62 N6 C61 117.4(12) . .
C62 N6 Cu4 120.7(11) . 1_554
C61 N6 Cu4 121.6(10) . 1_554
C73 N7 C74 116.9(11) . .
C73 N7 Cu5 120.6(9) . 1_554
C74 N7 Cu5 122.4(9) . 1_554
C85 N8 C86 113.1(13) . .
C85 N8 Cu2 124.8(11) . 1_554
C86 N8 Cu2 122.1(10) . 1_554
C12 O1 La2 159.2(10) . .
C24 O3 La3 104.1(7) . .
C24 O4 La2 161.8(8) . .
C24 O4 La3 88.9(7) . .
La2 O4 La3 109.3(3) . .
C36 O5 La2 158.4(8) . .
C36 O5 La1 83.8(7) . .
La2 O5 La1 100.7(3) . .
C36 O6 Na 156.5(8) . .
C36 O6 La1 103.3(7) . .
Na O6 La1 100.2(3) . .
C48 O7 La1 144.3(8) . .
C48 O8 La4 129.0(8) . 1_655
C60 O9 La4 133.2(8) . .
C60 O9 Na 80.5(7) . 2_656
La4 O9 Na 94.8(3) . 2_656
C60 O10 Na 104.8(8) . 2_656
C72 O11 La3 149.5(11) . .
C72 O12 La4 119.7(10) . .
C84 O13 La4 170.4(8) . 1_655
C84 O13 La1 90.3(7) . .
La4 O13 La1 99.1(3) 1_655 .
C84 O14 La1 101.2(7) . .
C96 O15 La3 172.3(9) . .
C96 O15 La2 83.3(8) . .
La3 O15 La2 103.8(3) . .
C96 O16 La2 111.0(8) . .
C97 O17 La2 139.6(7) . .
C97 O17 La1 116.6(7) . .
La2 O17 La1 103.3(3) . .
C97 O18 La4 117.5(7) . .
C97 O18 La3 135.9(7) . .
La4 O18 La3 106.3(3) . .
C98 O19 La1 125.9(7) . .
C98 O19 Na 121.2(8) . .
La1 O19 Na 94.2(3) . .
C98 O20 La4 124.5(7) . .
C98 O20 Na 127.6(7) . 2_656
La4 O20 Na 106.8(3) . 2_656
C99 O21 La2 121.3(8) . .
C100 O22 La1 139.3(7) . .
C100 O22 La2 114.7(7) . .
La1 O22 La2 105.6(3) . .
C99 O23 La3 119.6(8) . 1_655
C100 O24 La4 135.6(7) . 1_655
C100 O24 La3 115.4(7) . 1_655
La4 O24 La3 109.0(3) 1_655 1_655
C101 O25 La3 117.0(8) . .
C101 O26 La3 116.9(8) . 2_666
C102 O27 Na 136.4(7) . .
C102 O27 La1 122.9(7) . .
Na O27 La1 100.7(3) . .
C102 O28 La4 135.7(7) . 2_656
C102 O28 La1 122.0(7) . 2_756
La4 O28 La1 100.5(2) 2_656 2_756
La1 O1W H1WB 109.7 . .
La1 O1W H1WC 109.5 . .
H1WB O1W H1WC 108.2 . .
La2 O2W H2WC 109.7 . .
La2 O2W H2WA 109.0 . .
H2WC O2W H2WA 109.8 . .
Na O3W H3WC 109.5 . .
Na O3W H3WA 109.4 . .
H3WC O3W H3WA 109.8 . .
H5WB O5W H5WA 109.8 . .
H6WD O6W H6WA 108.5 . .
H7WA O7W H7WB 107.2 . .
H8WA O8W H8WB 110.1 . .
H4WA O4W H4WB 116.8 . .

loop_
_geom_bond_atom_site_label_1
_geom_bond_atom_site_label_2
_geom_bond_distance
_geom_bond_site_symmetry_2
La1 O19 2.441(8) .
La1 O7 2.501(9) .
La1 O22 2.578(8) .
La1 O6 2.593(8) .
La1 O14 2.608(8) .
La1 O27 2.612(8) .
La1 O28 2.641(8) 2_756
La1 O17 2.735(8) .
La1 O1W 2.762(11) .
La1 O13 2.826(9) .
La1 O5 2.997(10) .
La1 Na 3.877(5) .
La2 O1 2.393(8) .
La2 O21 2.466(9) .
La2 O5 2.469(9) .
La2 O16 2.475(9) .
La2 O4 2.476(9) .
La2 O2W 2.522(12) .
La2 O17 2.647(7) .
La2 O22 2.722(8) .
La2 O15 3.036(11) .
La3 O15 2.446(10) .
La3 O11 2.457(10) .
La3 O23 2.496(9) 1_455
La3 O3 2.527(8) .
La3 O26 2.532(9) 2_666
La3 O25 2.535(9) .
La3 O18 2.666(7) .
La3 O24 2.698(8) 1_455
La3 O4 2.825(9) .
La4 O20 2.454(8) .
La4 O9 2.457(9) .
La4 O12 2.462(10) .
La4 O13 2.484(8) 1_455
La4 O8 2.486(8) 1_455
La4 O24 2.537(8) 1_455
La4 O28 2.624(7) 2_656
La4 O18 2.659(7) .
La4 Na 3.976(5) 2_656
La4 La1 4.0469(9) 1_455
Cu1 N1 1.992(13) .
Cu1 Cu1 2.552(4) 2_967
Cu1 I1 2.571(2) 2_967
Cu1 I1 2.579(3) .
Cu1 I2 3.331(3) 2_867
Cu2 N8 1.970(12) 1_556
Cu2 I2 2.567(3) .
Cu2 I3 2.586(3) .
Cu2 Cu3 2.610(3) .
Cu2 I1 3.319(4) 2_867
Cu3 N2 2.023(10) .
Cu3 I4 2.695(2) .
Cu3 I2 2.700(2) .
Cu3 I3 2.713(2) .
Cu3 Cu5 2.852(3) .
Cu4 N6 1.930(11) 1_556
Cu4 N3 1.942(11) 1_455
Cu4 I3 2.750(2) .
Cu4 I4 3.368(3) .
Cu5 N7 2.048(10) 1_556
Cu5 I4 2.644(2) .
Cu5 I5 2.695(3) .
Cu5 I2 2.766(2) .
Cu5 Cu6 3.023(3) .
Cu5 Cu7 3.410(3) .
Cu6 N4 2.036(12) 1_455
Cu6 Cu7 2.505(2) .
Cu6 I6 2.671(2) .
Cu6 I5 2.672(3) .
Cu6 I4 2.748(2) .
Cu7 N5 1.971(11) 1_656
Cu7 I6 2.514(2) .
Cu7 I5 2.566(2) .
Na O3W 2.328(13) .
Na O10 2.412(11) 2_656
Na O27 2.423(9) .
Na O6 2.461(10) .
Na O20 2.497(9) 2_656
Na O19 2.841(10) .
Na O9 2.930(12) 2_656
Na C60 2.990(13) 2_656
Na La4 3.976(5) 2_656
I1 Cu1 2.571(2) 2_967
I1 Cu2 3.319(4) 2_867
I2 Cu1 3.331(3) 2_867
C1 N1 1.344(19) .
C1 C3 1.37(2) .
C1 H1A 0.9300 .
C2 N1 1.33(2) .
C2 C4 1.39(2) .
C2 H2A 0.9300 .
C3 C5 1.42(2) .
C3 H3A 0.9300 .
C4 C5 1.35(2) .
C4 H4A 0.9300 .
C5 C6 1.515(19) .
C6 C7 1.383(19) .
C6 C8 1.39(2) .
C7 C9 1.37(2) .
C7 H7A 0.9300 .
C8 C10 1.395(19) .
C8 H8A 0.9300 .
C9 C11 1.40(2) .
C9 H9A 0.9300 .
C10 C11 1.378(19) .
C10 H10A 0.9300 .
C11 C12 1.503(19) .
C12 O2 1.24(2) .
C12 O1 1.268(17) .
C13 N2 1.333(18) .
C13 C15 1.371(18) .
C13 H13A 0.9300 .
C14 N2 1.306(19) .
C14 C16 1.374(19) .
C14 H14A 0.9300 .
C15 C17 1.405(19) .
C15 H15A 0.9300 .
C16 C17 1.386(19) .
C16 H16A 0.9300 .
C17 C18 1.480(17) .
C18 C20 1.39(2) .
C18 C19 1.40(2) .
C19 C21 1.391(19) .
C19 H19A 0.9300 .
C20 C22 1.411(17) .
C20 H20A 0.9300 .
C21 C23 1.395(18) .
C21 H21A 0.9300 .
C22 C23 1.397(18) .
C22 H22A 0.9300 .
C23 C24 1.470(16) .
C24 O3 1.253(15) .
C24 O4 1.288(15) .
C25 N3 1.351(18) .
C25 C27 1.353(19) .
C25 H25A 0.9300 .
C26 N3 1.330(19) .
C26 C28 1.387(19) .
C26 H26A 0.9300 .
C27 C29 1.376(19) .
C27 H27A 0.9300 .
C28 C29 1.375(18) .
C28 H28A 0.9300 .
C29 C30 1.491(17) .
C30 C32 1.388(18) .
C30 C31 1.404(17) .
C31 C33 1.362(17) .
C31 H31A 0.9300 .
C32 C34 1.382(17) .
C32 H32A 0.9300 .
C33 C35 1.389(17) .
C33 H33A 0.9300 .
C34 C35 1.408(17) .
C34 H34A 0.9300 .
C35 C36 1.497(15) .
C36 O6 1.250(15) .
C36 O5 1.274(14) .
C37 N4 1.34(2) .
C37 C39 1.351(18) .
C37 H37A 0.9300 .
C38 N4 1.34(2) .
C38 C40 1.38(2) .
C38 H38A 0.9300 .
C39 C41 1.41(2) .
C39 H39A 0.9300 .
C40 C41 1.41(2) .
C40 H40A 0.9300 .
C41 C42 1.454(18) .
C42 C43 1.39(2) .
C42 C44 1.393(19) .
C43 C45 1.393(19) .
C43 H43A 0.9300 .
C44 C46 1.382(17) .
C44 H44A 0.9300 .
C45 C47 1.366(19) .
C45 H45A 0.9300 .
C46 C47 1.413(18) .
C46 H46A 0.9300 .
C47 C48 1.529(16) .
C48 O7 1.236(16) .
C48 O8 1.263(16) .
C49 N5 1.350(19) .
C49 C51 1.36(2) .
C49 H49A 0.9300 .
C50 N5 1.362(19) .
C50 C52 1.383(19) .
C50 H50A 0.9300 .
C51 C53 1.38(2) .
C51 H51A 0.9300 .
C52 C53 1.38(2) .
C52 H52A 0.9300 .
C53 C54 1.480(18) .
C54 C56 1.390(19) .
C54 C55 1.40(2) .
C55 C57 1.39(2) .
C55 H55A 0.9300 .
C56 C58 1.382(18) .
C56 H56A 0.9300 .
C57 C59 1.37(2) .
C57 H57A 0.9300 .
C58 C59 1.409(18) .
C58 H58A 0.9300 .
C59 C60 1.508(16) .
C60 O9 1.255(16) .
C60 O10 1.256(17) .
C60 Na 2.990(13) 2_656
C61 N6 1.33(2) .
C61 C63 1.369(19) .
C61 H61A 0.9300 .
C62 N6 1.32(2) .
C62 C64 1.42(2) .
C62 H62A 0.9300 .
C63 C65 1.401(18) .
C63 H63A 0.9300 .
C64 C65 1.380(19) .
C64 H64A 0.9300 .
C65 C66 1.497(16) .
C66 C68 1.373(19) .
C66 C67 1.407(19) .
C67 C69 1.35(2) .
C67 H67A 0.9300 .
C68 C70 1.396(18) .
C68 H68A 0.9300 .
C69 C71 1.39(2) .
C69 H69A 0.9300 .
C70 C71 1.385(19) .
C70 H70A 0.9300 .
C71 C72 1.516(17) .
C72 O12 1.243(19) .
C72 O11 1.244(18) .
C73 N7 1.276(18) .
C73 C75 1.415(18) .
C73 H73A 0.9300 .
C74 N7 1.33(2) .
C74 C76 1.360(19) .
C74 H74A 0.9300 .
C75 C77 1.376(19) .
C75 H75A 0.9300 .
C76 C77 1.379(19) .
C76 H76A 0.9300 .
C77 C78 1.493(16) .
C78 C79 1.38(2) .
C78 C80 1.40(2) .
C79 C82 1.372(19) .
C79 H79A 0.9300 .
C80 C81 1.410(19) .
C80 H80A 0.9300 .
C81 C83 1.385(19) .
C81 H81A 0.9300 .
C82 C83 1.37(2) .
C82 H82A 0.9300 .
C83 C84 1.506(16) .
C84 O14 1.243(15) .
C84 O13 1.259(14) .
C85 N8 1.36(2) .
C85 C87 1.36(2) .
C85 H85A 0.9300 .
C86 N8 1.37(2) .
C86 C88 1.37(2) .
C86 H86A 0.9300 .
C87 C89 1.42(2) .
C87 H87A 0.9300 .
C88 C89 1.37(2) .
C88 H88A 0.9300 .
C89 C90 1.491(18) .
C90 C91 1.37(2) .
C90 C92 1.41(2) .
C91 C93 1.376(19) .
C91 H91A 0.9300 .
C92 C94 1.36(2) .
C92 H92A 0.9300 .
C93 C95 1.377(19) .
C93 H93A 0.9300 .
C94 C95 1.39(2) .
C94 H94A 0.9300 .
C95 C96 1.476(18) .
C96 O16 1.257(17) .
C96 O15 1.270(17) .
C97 O18 1.247(14) .
C97 O17 1.272(14) .
C97 C98 1.546(16) .
C98 O20 1.250(14) .
C98 O19 1.250(14) .
C99 O23 1.243(15) .
C99 O21 1.261(15) .
C99 C100 1.539(17) .
C100 O22 1.254(13) .
C100 O24 1.275(14) .
C101 O25 1.253(16) .
C101 O26 1.275(15) .
C101 C101 1.49(3) 2_666
C102 O27 1.245(14) .
C102 O28 1.267(13) .
C102 C102 1.55(2) 2_756
N3 Cu4 1.942(11) 1_655
N4 Cu6 2.036(12) 1_655
N5 Cu7 1.971(11) 1_454
N6 Cu4 1.930(11) 1_554
N7 Cu5 2.048(10) 1_554
N8 Cu2 1.970(12) 1_554
O8 La4 2.486(8) 1_655
O9 Na 2.930(12) 2_656
O10 Na 2.412(11) 2_656
O13 La4 2.484(8) 1_655
O20 Na 2.497(9) 2_656
O23 La3 2.496(9) 1_655
O24 La4 2.537(8) 1_655
O24 La3 2.698(8) 1_655
O26 La3 2.532(9) 2_666
O28 La4 2.624(7) 2_656
O28 La1 2.641(8) 2_756
O1W H1WB 0.8500 .
O1W H1WC 0.8500 .
O2W H2WC 0.8500 .
O2W H2WA 0.8501 .
O3W H3WC 0.8502 .
O3W H3WA 0.8497 .
O5W H5WB 0.8501 .
O5W H5WA 0.8501 .
O6W H6WD 0.8500 .
O6W H6WA 0.8500 .
O7W H7WA 0.8499 .
O7W H7WB 0.8500 .
O8W H8WA 0.8498 .
O8W H8WB 0.8500 .
O4W H4WA 0.8500 .
O4W H4WB 0.8500 .
